data_4502434
loop_
_publ_author_name
'Li, Cheng-Peng'
'Chen, Jing'
'Yu, Qian'
'Du, Miao'

_publ_section_title
;
 Structural Modulation and Properties of Silver(I) Coordination Frameworks
 with Benzenedicarboxyl Tectons
 andtrans-1-(2-Pyridyl)-2-(4-pyridyl)ethylene Spacer
;
_journal_issue 4
_journal_name_full 'Crystal Growth &amp; Design'
_journal_page_first 1623
_journal_paper_doi 10.1021/cg901188g
_journal_volume 10
_journal_year 2010
_chemical_formula_sum 'C16 H12 Ag N2 O2'
_chemical_formula_weight 372.15
_chemical_name_systematic
; 
 ? 
;
_space_group_IT_number 14
_symmetry_cell_setting monoclinic
_symmetry_space_group_name_Hall '-P 2ybc'
_symmetry_space_group_name_H-M 'P 1 21/c 1'
_atom_sites_solution_hydrogens geom
_atom_sites_solution_primary direct
_atom_sites_solution_secondary difmap
_audit_creation_method SHELXL-97
_cell_angle_alpha 90.00
_cell_angle_beta 106.2370(10)
_cell_angle_gamma 90.00
_cell_formula_units_Z 4
_cell_length_a 7.1184(7)
_cell_length_b 19.0455(17)
_cell_length_c 10.0194(9)
_cell_measurement_reflns_used 2338
_cell_measurement_temperature 296(2)
_cell_measurement_theta_max 27.62
_cell_measurement_theta_min 2.98
_cell_volume 1304.2(2)
_computing_cell_refinement 'Bruker APEX II'
_computing_data_collection 'Bruker APEX II'
_computing_data_reduction 'Bruker SAINT'
_computing_molecular_graphics 'Bruker SHELXTL'
_computing_publication_material 'Bruker SHELXTL'
_computing_structure_refinement 'SHELXL-97 (Sheldrick, 1997)'
_computing_structure_solution 'SHELXS-97 (Sheldrick, 1990)'
_diffrn_ambient_temperature 296(2)
_diffrn_measured_fraction_theta_full 0.999
_diffrn_measured_fraction_theta_max 0.999
_diffrn_measurement_device_type 'APEX II CCD area detector'
_diffrn_measurement_method 'phi and omega scans'
_diffrn_radiation_monochromator graphite
_diffrn_radiation_source 'fine-focus sealed tube'
_diffrn_radiation_type MoK\a
_diffrn_radiation_wavelength 0.71073
_diffrn_reflns_av_R_equivalents 0.0235
_diffrn_reflns_av_sigmaI/netI 0.0251
_diffrn_reflns_limit_h_max 8
_diffrn_reflns_limit_h_min -7
_diffrn_reflns_limit_k_max 22
_diffrn_reflns_limit_k_min -22
_diffrn_reflns_limit_l_max 11
_diffrn_reflns_limit_l_min -10
_diffrn_reflns_number 7023
_diffrn_reflns_theta_full 25.02
_diffrn_reflns_theta_max 25.02
_diffrn_reflns_theta_min 2.14
_exptl_absorpt_coefficient_mu 1.551
_exptl_absorpt_correction_T_max 1.000000
_exptl_absorpt_correction_T_min 0.775032
_exptl_absorpt_correction_type multi-scan
_exptl_absorpt_process_details SADABS
_exptl_crystal_colour COLORLESS
_exptl_crystal_density_diffrn 1.895
_exptl_crystal_density_meas ?
_exptl_crystal_density_method 'not measured'
_exptl_crystal_description BLOCK
_exptl_crystal_F_000 740
_exptl_crystal_size_max 0.24
_exptl_crystal_size_mid 0.22
_exptl_crystal_size_min 0.18
_refine_diff_density_max 0.415
_refine_diff_density_min -0.447
_refine_diff_density_rms 0.061
_refine_ls_extinction_method none
_refine_ls_goodness_of_fit_ref 1.043
_refine_ls_hydrogen_treatment constr
_refine_ls_matrix_type full
_refine_ls_number_parameters 190
_refine_ls_number_reflns 2302
_refine_ls_number_restraints 0
_refine_ls_restrained_S_all 1.043
_refine_ls_R_factor_all 0.0297
_refine_ls_R_factor_gt 0.0222
_refine_ls_shift/su_max 0.002
_refine_ls_shift/su_mean 0.000
_refine_ls_structure_factor_coef Fsqd
_refine_ls_weighting_details 'calc w=1/[\s^2^(Fo^2^)+(0.0262P)^2^+0.4958P] where P=(Fo^2^+2Fc^2^)/3'
_refine_ls_weighting_scheme calc
_refine_ls_wR_factor_gt 0.0537
_refine_ls_wR_factor_ref 0.0556
_reflns_number_gt 1883
_reflns_number_total 2302
_reflns_threshold_expression >2sigma(I)
_cod_data_source_file cg901188g_si_002.cif
_cod_data_source_block 3
_cod_depositor_comments
;
The following automatic conversions were performed:

'_symmetry_cell_setting' value 'Monoclinic' changed to 'monoclinic'
according to /home/saulius/struct/CIF-dictionaries/cif_core.dic
dictionary named 'cif_core.dic' version 2.4.2 from
2011-04-26.

'_exptl_absorpt_correction_type' value 'MULTI-SCAN'
changed to 'multi-scan' according to
/home/saulius/struct/CIF-dictionaries/cif_core.dic dictionary named
'cif_core.dic' version 2.4.2 from 2011-04-26.

Automatic conversion script
Id: cif_fix_values 1715 2011-07-08 13:25:40Z adriana 

The following automatic conversions were performed:

'_exptl_crystal_density_meas' value 'NONE' was changed to '?' - the
value is perceived as not measured.

Automatic conversion script
Id: cif_fix_values 3008 2015-01-20 13:52:24Z robertas 
;
_cod_original_sg_symbol_H-M P2(1)/c
_cod_database_code 4502434

loop_
_symmetry_equiv_pos_as_xyz
'x, y, z'
'-x, y+1/2, -z+1/2'
'-x, -y, -z'
'x, -y-1/2, z-1/2'

loop_
_atom_site_label
_atom_site_type_symbol
_atom_site_fract_x
_atom_site_fract_y
_atom_site_fract_z
_atom_site_U_iso_or_equiv
_atom_site_adp_type
_atom_site_occupancy
_atom_site_symmetry_multiplicity
_atom_site_calc_flag
_atom_site_refinement_flags
Ag1 Ag 0.48317(3) 0.716473(10) 0.32403(2) 0.04415(10) Uani 1 1 d .
O1 O 0.2210(3) 0.65662(10) 0.1882(2) 0.0497(5) Uani 1 1 d .
O2 O 0.4596(3) 0.59916(10) 0.1326(2) 0.0475(5) Uani 1 1 d .
N1 N 0.7039(3) 0.69694(10) 0.5289(2) 0.0310(5) Uani 1 1 d .
N2 N 0.6297(3) 0.32276(10) 0.2757(2) 0.0328(5) Uani 1 1 d .
C1 C 0.7511(4) 0.75394(13) 0.6108(3) 0.0377(6) Uani 1 1 d .
H1 H 0.7057 0.7974 0.5730 0.045 Uiso 1 1 calc R
C2 C 0.8617(4) 0.75167(14) 0.7459(3) 0.0390(7) Uani 1 1 d .
H2 H 0.8926 0.7926 0.7980 0.047 Uiso 1 1 calc R
C3 C 0.9267(4) 0.68735(15) 0.8035(3) 0.0400(7) Uani 1 1 d .
H3 H 1.0005 0.6840 0.8959 0.048 Uiso 1 1 calc R
C4 C 0.8807(4) 0.62833(13) 0.7223(3) 0.0349(6) Uani 1 1 d .
H4 H 0.9234 0.5845 0.7595 0.042 Uiso 1 1 calc R
C5 C 0.7701(3) 0.63404(12) 0.5841(3) 0.0283(5) Uani 1 1 d .
C6 C 0.7203(4) 0.57331(12) 0.4904(3) 0.0306(6) Uani 1 1 d .
H6 H 0.6478 0.5818 0.3991 0.037 Uiso 1 1 calc R
C7 C 0.7700(4) 0.50765(12) 0.5251(3) 0.0321(6) Uani 1 1 d .
H7 H 0.8432 0.4999 0.6165 0.039 Uiso 1 1 calc R
C8 C 0.7227(3) 0.44558(12) 0.4357(3) 0.0287(6) Uani 1 1 d .
C9 C 0.6231(4) 0.44790(13) 0.2950(3) 0.0340(6) Uani 1 1 d .
H9 H 0.5853 0.4908 0.2514 0.041 Uiso 1 1 calc R
C10 C 0.5809(4) 0.38672(13) 0.2208(3) 0.0364(6) Uani 1 1 d .
H10 H 0.5145 0.3897 0.1268 0.044 Uiso 1 1 calc R
C11 C 0.7291(4) 0.32099(13) 0.4106(3) 0.0354(6) Uani 1 1 d .
H11 H 0.7676 0.2774 0.4511 0.042 Uiso 1 1 calc R
C12 C 0.7775(4) 0.37943(13) 0.4926(3) 0.0330(6) Uani 1 1 d .
H12 H 0.8467 0.3750 0.5858 0.040 Uiso 1 1 calc R
C13 C 0.2866(4) 0.60637(13) 0.1333(3) 0.0344(6) Uani 1 1 d .
C14 C 0.1381(4) 0.55086(12) 0.0637(2) 0.0288(6) Uani 1 1 d .
C15 C -0.0523(4) 0.55332(13) 0.0751(3) 0.0319(6) Uani 1 1 d .
H15 H -0.0881 0.5891 0.1262 0.038 Uiso 1 1 calc R
C16 C -0.1889(4) 0.50338(13) 0.0115(3) 0.0314(6) Uani 1 1 d .
H16 H -0.3158 0.5062 0.0192 0.038 Uiso 1 1 calc R

loop_
_atom_site_aniso_label
_atom_site_aniso_U_11
_atom_site_aniso_U_22
_atom_site_aniso_U_33
_atom_site_aniso_U_23
_atom_site_aniso_U_13
_atom_site_aniso_U_12
Ag1 0.04885(15) 0.02975(13) 0.04144(15) 0.00222(10) -0.00785(10) -0.00132(9)
O1 0.0515(12) 0.0335(11) 0.0566(13) -0.0159(10) 0.0032(10) -0.0053(9)
O2 0.0393(12) 0.0437(12) 0.0527(13) -0.0016(10) 0.0019(9) -0.0101(9)
N1 0.0356(12) 0.0240(11) 0.0295(12) 0.0008(9) 0.0026(10) -0.0030(9)
N2 0.0369(12) 0.0245(11) 0.0341(12) -0.0034(10) 0.0051(10) -0.0002(9)
C1 0.0450(16) 0.0215(13) 0.0423(16) -0.0007(12) 0.0053(13) -0.0059(11)
C2 0.0441(16) 0.0325(15) 0.0391(16) -0.0105(13) 0.0094(13) -0.0117(12)
C3 0.0424(16) 0.0430(16) 0.0287(15) -0.0041(13) 0.0002(12) -0.0060(13)
C4 0.0396(15) 0.0313(14) 0.0302(14) 0.0030(12) 0.0037(12) 0.0027(11)
C5 0.0256(13) 0.0259(13) 0.0334(14) -0.0012(11) 0.0083(11) -0.0026(10)
C6 0.0331(14) 0.0286(13) 0.0272(14) -0.0012(11) 0.0037(11) -0.0005(11)
C7 0.0372(15) 0.0279(13) 0.0277(14) -0.0020(11) 0.0031(11) -0.0003(11)
C8 0.0264(13) 0.0252(12) 0.0342(15) -0.0021(11) 0.0078(11) -0.0001(10)
C9 0.0452(16) 0.0220(12) 0.0321(15) 0.0035(11) 0.0063(12) 0.0040(11)
C10 0.0435(15) 0.0312(14) 0.0303(14) 0.0004(12) 0.0035(12) 0.0018(12)
C11 0.0378(15) 0.0225(13) 0.0414(16) 0.0059(12) 0.0038(12) 0.0025(11)
C12 0.0360(14) 0.0276(13) 0.0313(14) 0.0024(11) 0.0026(11) 0.0001(11)
C13 0.0424(17) 0.0256(14) 0.0280(14) 0.0047(11) -0.0019(12) -0.0045(12)
C14 0.0368(15) 0.0221(12) 0.0234(13) 0.0053(10) 0.0016(11) -0.0002(10)
C15 0.0395(15) 0.0241(12) 0.0300(14) -0.0015(11) 0.0064(12) 0.0035(11)
C16 0.0294(14) 0.0295(13) 0.0329(15) 0.0032(11) 0.0049(11) 0.0004(10)

loop_
_atom_type_symbol
_atom_type_description
_atom_type_scat_dispersion_real
_atom_type_scat_dispersion_imag
_atom_type_scat_source
C C 0.0033 0.0016 'International Tables Vol C Tables 4.2.6.8 and 6.1.1.4'
H H 0.0000 0.0000 'International Tables Vol C Tables 4.2.6.8 and 6.1.1.4'
N N 0.0061 0.0033 'International Tables Vol C Tables 4.2.6.8 and 6.1.1.4'
O O 0.0106 0.0060 'International Tables Vol C Tables 4.2.6.8 and 6.1.1.4'
Ag Ag -0.8971 1.1015 'International Tables Vol C Tables 4.2.6.8 and 6.1.1.4'

loop_
_geom_angle_atom_site_label_1
_geom_angle_atom_site_label_2
_geom_angle_atom_site_label_3
_geom_angle
_geom_angle_site_symmetry_1
_geom_angle_site_symmetry_3
N1 Ag1 O1 135.26(7) . .
N1 Ag1 N2 127.91(7) . 2_655
O1 Ag1 N2 93.01(7) . 2_655
C13 O1 Ag1 107.41(17) . .
C1 N1 C5 117.9(2) . .
C1 N1 Ag1 114.60(17) . .
C5 N1 Ag1 126.77(16) . .
C11 N2 C10 116.1(2) . .
C11 N2 Ag1 115.97(16) . 2_645
C10 N2 Ag1 127.02(17) . 2_645
N1 C1 C2 123.8(3) . .
N1 C1 H1 118.1 . .
C2 C1 H1 118.1 . .
C1 C2 C3 118.5(2) . .
C1 C2 H2 120.7 . .
C3 C2 H2 120.7 . .
C4 C3 C2 118.9(3) . .
C4 C3 H3 120.6 . .
C2 C3 H3 120.6 . .
C3 C4 C5 120.0(2) . .
C3 C4 H4 120.0 . .
C5 C4 H4 120.0 . .
N1 C5 C4 120.8(2) . .
N1 C5 C6 116.3(2) . .
C4 C5 C6 122.8(2) . .
C7 C6 C5 125.4(2) . .
C7 C6 H6 117.3 . .
C5 C6 H6 117.3 . .
C6 C7 C8 127.2(2) . .
C6 C7 H7 116.4 . .
C8 C7 H7 116.4 . .
C9 C8 C12 116.7(2) . .
C9 C8 C7 124.0(2) . .
C12 C8 C7 119.3(2) . .
C10 C9 C8 119.7(2) . .
C10 C9 H9 120.2 . .
C8 C9 H9 120.2 . .
N2 C10 C9 123.9(2) . .
N2 C10 H10 118.0 . .
C9 C10 H10 118.0 . .
N2 C11 C12 123.9(2) . .
N2 C11 H11 118.0 . .
C12 C11 H11 118.0 . .
C11 C12 C8 119.7(2) . .
C11 C12 H12 120.2 . .
C8 C12 H12 120.2 . .
O2 C13 O1 125.3(2) . .
O2 C13 C14 119.0(2) . .
O1 C13 C14 115.8(2) . .
C16 C14 C15 118.5(2) 3_565 .
C16 C14 C13 121.0(2) 3_565 .
C15 C14 C13 120.5(2) . .
C16 C15 C14 121.0(2) . .
C16 C15 H15 119.5 . .
C14 C15 H15 119.5 . .
C15 C16 C14 120.5(2) . 3_565
C15 C16 H16 119.7 . .
C14 C16 H16 119.7 3_565 .

loop_
_geom_bond_atom_site_label_1
_geom_bond_atom_site_label_2
_geom_bond_distance
_geom_bond_site_symmetry_2
Ag1 N1 2.240(2) .
Ag1 O1 2.2837(19) .
Ag1 N2 2.301(2) 2_655
O1 C13 1.257(3) .
O2 C13 1.241(3) .
N1 C1 1.345(3) .
N1 C5 1.348(3) .
N2 C11 1.340(3) .
N2 C10 1.342(3) .
N2 Ag1 2.301(2) 2_645
C1 C2 1.363(4) .
C1 H1 0.9300 .
C2 C3 1.378(4) .
C2 H2 0.9300 .
C3 C4 1.373(4) .
C3 H3 0.9300 .
C4 C5 1.393(3) .
C4 H4 0.9300 .
C5 C6 1.469(3) .
C6 C7 1.320(3) .
C6 H6 0.9300 .
C7 C8 1.464(3) .
C7 H7 0.9300 .
C8 C9 1.391(3) .
C8 C12 1.393(3) .
C9 C10 1.369(4) .
C9 H9 0.9300 .
C10 H10 0.9300 .
C11 C12 1.369(4) .
C11 H11 0.9300 .
C12 H12 0.9300 .
C13 C14 1.519(3) .
C14 C16 1.385(3) 3_565
C14 C15 1.392(4) .
C15 C16 1.382(3) .
C15 H15 0.9300 .
C16 C14 1.385(3) 3_565
C16 H16 0.9300 .

loop_
_geom_torsion_atom_site_label_1
_geom_torsion_atom_site_label_2
_geom_torsion_atom_site_label_3
_geom_torsion_atom_site_label_4
_geom_torsion
_geom_torsion_site_symmetry_1
_geom_torsion_site_symmetry_4
N1 Ag1 O1 C13 -73.6(2) . .
N2 Ag1 O1 C13 128.39(17) 2_655 .
O1 Ag1 N1 C1 -140.49(17) . .
N2 Ag1 N1 C1 11.2(2) 2_655 .
O1 Ag1 N1 C5 29.5(3) . .
N2 Ag1 N1 C5 -178.80(19) 2_655 .
C5 N1 C1 C2 0.0(4) . .
Ag1 N1 C1 C2 170.9(2) . .
N1 C1 C2 C3 -1.2(4) . .
C1 C2 C3 C4 1.1(4) . .
C2 C3 C4 C5 0.0(4) . .
C1 N1 C5 C4 1.2(4) . .
Ag1 N1 C5 C4 -168.52(18) . .
C1 N1 C5 C6 -178.3(2) . .
Ag1 N1 C5 C6 12.0(3) . .
C3 C4 C5 N1 -1.2(4) . .
C3 C4 C5 C6 178.3(2) . .
N1 C5 C6 C7 -179.4(3) . .
C4 C5 C6 C7 1.1(4) . .
C5 C6 C7 C8 179.6(2) . .
C6 C7 C8 C9 3.3(4) . .
C6 C7 C8 C12 -176.1(3) . .
C12 C8 C9 C10 1.2(4) . .
C7 C8 C9 C10 -178.2(2) . .
C11 N2 C10 C9 -1.5(4) . .
Ag1 N2 C10 C9 166.9(2) 2_645 .
C8 C9 C10 N2 0.2(4) . .
C10 N2 C11 C12 1.4(4) . .
Ag1 N2 C11 C12 -168.3(2) 2_645 .
N2 C11 C12 C8 -0.1(4) . .
C9 C8 C12 C11 -1.3(4) . .
C7 C8 C12 C11 178.2(2) . .
Ag1 O1 C13 O2 -12.4(3) . .
Ag1 O1 C13 C14 167.34(16) . .
O2 C13 C14 C16 -6.4(4) . 3_565
O1 C13 C14 C16 173.8(2) . 3_565
O2 C13 C14 C15 173.2(2) . .
O1 C13 C14 C15 -6.5(3) . .
C16 C14 C15 C16 -0.8(4) 3_565 .
C13 C14 C15 C16 179.6(2) . .
C14 C15 C16 C14 0.8(4) . 3_565
